data_4023190
loop_
_publ_author_name
'Zhiqing Yan'
'Troy McCracken'
'Shijing Xia'
'Veselin Maslak'
'Judith Gallucci'
'Christopher M. Hadad'
'Jovica D. Badji\<c'

_publ_section_title
;
 Supramolecular Catalysis at Work: Diastereoselective Synthesis of
 a Molecular Bowl with Dynamic Inner Space
;
_journal_name_full 'Journal of Organic Chemistry'
_journal_page_first 355
_journal_page_last 363
_journal_paper_doi 10.1021/jo701538g
_journal_volume 73
_journal_year 2008
_chemical_compound_source 'synthesis as described'
_chemical_formula_moiety 'C15 H14 N2'
_chemical_formula_sum 'C15 H14 N2'
_chemical_formula_weight 222.28
_chemical_name_systematic
;
 ?
;
_space_group_IT_number 62
_symmetry_cell_setting orthorhombic
_symmetry_Int_Tables_number 62
_symmetry_space_group_name_Hall '-P 2ac 2n'
_symmetry_space_group_name_H-M 'P n m a'
_atom_sites_solution_hydrogens geom
_atom_sites_solution_primary direct
_atom_sites_solution_secondary difmap
_audit_conform_dict_location ftp://ftp.iucr.org/pub/cif_core.dic
_audit_conform_dict_name cif_core.dic
_audit_conform_dict_version 2.3
_audit_creation_date 2007-05-31T15:52:45-00:00
_audit_creation_method 'WinGX routine CIF_UPDATE'
_cell_angle_alpha 90
_cell_angle_beta 90
_cell_angle_gamma 90
_cell_formula_units_Z 4
_cell_length_a 10.6543(2)
_cell_length_b 11.9382(2)
_cell_length_c 9.1044(2)
_cell_measurement_reflns_used 1531
_cell_measurement_temperature 150(2)
_cell_measurement_theta_max 27.485
_cell_measurement_theta_min 2.037
_cell_measurement_wavelength 0.71073
_cell_volume 1158.02(4)
_computing_cell_refinement 'HKL Scalepack (Otwinowski & Minor 1997)'
_computing_data_collection 'Collect (Nonius BV, 1997-2000)'
_computing_data_reduction 'HKL Denzo and Scalepack (Otwinowski & Minor 1997)'
_computing_molecular_graphics 'Ortep-3 for Windows (Farrugia, 1997)'
_computing_publication_material 'WinGX publication routines (Farrugia, 1999)'
_computing_structure_refinement 'SHELXL-97 (Sheldrick, 1997)'
_computing_structure_solution 'SHELXS-97 (Sheldrick, 1997)'
_diffrn_ambient_temperature 150(2)
_diffrn_detector 'CCD plate'
_diffrn_detector_area_resol_mean 9
_diffrn_measured_fraction_theta_full 0.995
_diffrn_measured_fraction_theta_max 0.995
_diffrn_measurement_device '95mm CCD camera on \k-goniostat'
_diffrn_measurement_device_type 'Nonius KappaCCD'
_diffrn_measurement_method 'phi and omega scans'
_diffrn_orient_matrix_type 'by Nonius Collect from scalepack cell'
_diffrn_orient_matrix_UB_11 0.10447
_diffrn_orient_matrix_UB_12 -0.335537E-1
_diffrn_orient_matrix_UB_13 -0.49265E-2
_diffrn_orient_matrix_UB_21 0.26456E-1
_diffrn_orient_matrix_UB_22 0.861984E-1
_diffrn_orient_matrix_UB_23 -0.260653E-1
_diffrn_orient_matrix_UB_31 0.105567E-1
_diffrn_orient_matrix_UB_32 0.210665E-1
_diffrn_orient_matrix_UB_33 0.803821E-1
_diffrn_radiation_monochromator graphite
_diffrn_radiation_probe x-ray
_diffrn_radiation_type MoK\a
_diffrn_radiation_wavelength 0.71073
_diffrn_reflns_av_R_equivalents 0.049
_diffrn_reflns_limit_h_max 13
_diffrn_reflns_limit_h_min -13
_diffrn_reflns_limit_k_max 15
_diffrn_reflns_limit_k_min -15
_diffrn_reflns_limit_l_max 11
_diffrn_reflns_limit_l_min -11
_diffrn_reflns_number 2479
_diffrn_reflns_theta_full 27.49
_diffrn_reflns_theta_max 27.49
_diffrn_reflns_theta_min 2.81
_diffrn_source 'Enraf Nonius FR590'
_exptl_absorpt_coefficient_mu 0.076
_exptl_absorpt_correction_type none
_exptl_crystal_colour yellow
_exptl_crystal_density_diffrn 1.275
_exptl_crystal_density_method 'not measured'
_exptl_crystal_description 'rectangular plate'
_exptl_crystal_F_000 472
_exptl_crystal_size_max 0.38
_exptl_crystal_size_mid 0.35
_exptl_crystal_size_min 0.12
_refine_diff_density_max 0.174
_refine_diff_density_min -0.193
_refine_diff_density_rms 0.041
_refine_ls_extinction_method none
_refine_ls_goodness_of_fit_ref 1.049
_refine_ls_hydrogen_treatment constr
_refine_ls_matrix_type full
_refine_ls_number_parameters 80
_refine_ls_number_reflns 1381
_refine_ls_number_restraints 0
_refine_ls_restrained_S_all 1.049
_refine_ls_R_factor_all 0.0689
_refine_ls_R_factor_gt 0.0415
_refine_ls_shift/su_max 0.002
_refine_ls_shift/su_mean 0
_refine_ls_structure_factor_coef Fsqd
_refine_ls_weighting_details 'w=1/[\s^2^(Fo^2^)+(0.0555P)^2^+0.1928P] where P=(Fo^2^+2Fc^2^)/3'
_refine_ls_weighting_scheme calc
_refine_ls_wR_factor_gt 0.099
_refine_ls_wR_factor_ref 0.111
_reflns_number_gt 992
_reflns_number_total 1381
_reflns_threshold_expression >2sigma(I)
_cod_data_source_file jo701538g-File001.cif
_cod_data_source_block Badjic1551
_cod_database_code 4023190

loop_
_symmetry_equiv_pos_as_xyz
'x, y, z'
'-x+1/2, -y, z+1/2'
'x+1/2, -y+1/2, -z+1/2'
'-x, y+1/2, -z'
'-x, -y, -z'
'x-1/2, y, -z-1/2'
'-x-1/2, y-1/2, z-1/2'
'x, -y-1/2, z'

loop_
_atom_site_label
_atom_site_type_symbol
_atom_site_fract_x
_atom_site_fract_y
_atom_site_fract_z
_atom_site_U_iso_or_equiv
_atom_site_adp_type
_atom_site_occupancy
_atom_site_symmetry_multiplicity
_atom_site_calc_flag
_atom_site_refinement_flags
_atom_site_disorder_assembly
_atom_site_disorder_group
N1 N 0.87212(9) 0.37114(8) 0.02059(11) 0.0261(3) Uani 1 1 d . . .
C1 C 1.11233(13) 0.30840(13) -0.25549(14) 0.0357(4) Uani 1 1 d . . .
H1 H 1.1679 0.3479 -0.3185 0.043 Uiso 1 1 calc R . .
C2 C 1.03254(12) 0.36678(12) -0.16493(13) 0.0310(3) Uani 1 1 d . . .
H2 H 1.0332 0.4463 -0.1656 0.037 Uiso 1 1 calc R . .
C3 C 0.95020(11) 0.30930(10) -0.07160(12) 0.0238(3) Uani 1 1 d . . .
C4 C 0.80222(11) 0.31035(10) 0.10636(12) 0.0236(3) Uani 1 1 d . . .
C5 C 0.71051(12) 0.34499(11) 0.22529(13) 0.0287(3) Uani 1 1 d . . .
H5 H 0.6786 0.4237 0.2225 0.034 Uiso 1 1 calc R . .
C6 C 0.77482(11) 0.30594(10) 0.36747(13) 0.0256(3) Uani 1 1 d . . .
C7 C 0.83734(14) 0.38679(12) 0.46851(15) 0.0372(4) Uani 1 1 d . . .
H7A H 0.8715 0.3464 0.5533 0.056 Uiso 1 1 calc R . .
H7B H 0.776 0.4423 0.5023 0.056 Uiso 1 1 calc R . .
H7C H 0.9056 0.4248 0.4164 0.056 Uiso 1 1 calc R . .
C8 C 0.61306(17) 0.25 0.2068(2) 0.0345(5) Uani 1 2 d S . .
H8A H 0.5728 0.25 0.1088 0.041 Uiso 1 2 calc SR . .
H8B H 0.5485 0.25 0.285 0.041 Uiso 1 2 calc SR . .

loop_
_atom_site_aniso_label
_atom_site_aniso_U_11
_atom_site_aniso_U_22
_atom_site_aniso_U_33
_atom_site_aniso_U_23
_atom_site_aniso_U_13
_atom_site_aniso_U_12
N1 0.0252(6) 0.0290(6) 0.0242(5) 0.0032(4) -0.0002(4) 0.0027(4)
C1 0.0293(8) 0.0521(8) 0.0257(7) 0.0049(6) 0.0050(6) -0.0056(6)
C2 0.0303(7) 0.0358(8) 0.0269(7) 0.0052(6) 0.0003(6) -0.0036(6)
C3 0.0205(6) 0.0320(7) 0.0189(6) 0.0012(5) -0.0020(5) 0.0011(5)
C4 0.0200(6) 0.0298(7) 0.0210(6) 0.0017(5) -0.0027(5) 0.0028(5)
C5 0.0258(7) 0.0324(7) 0.0280(7) 0.0012(6) 0.0029(6) 0.0071(6)
C6 0.0219(6) 0.0325(6) 0.0225(6) -0.0006(5) 0.0048(5) 0.0018(5)
C7 0.0385(8) 0.0368(8) 0.0362(8) -0.0068(6) 0.0017(7) -0.0004(6)
C8 0.0189(10) 0.0550(13) 0.0296(10) 0 0.0024(8) 0

loop_
_atom_type_symbol
_atom_type_description
_atom_type_scat_dispersion_real
_atom_type_scat_dispersion_imag
_atom_type_scat_source
C C 0.0033 0.0016 'International Tables Vol C Tables 4.2.6.8 and 6.1.1.4'
H H 0 0 'International Tables Vol C Tables 4.2.6.8 and 6.1.1.4'
N N 0.0061 0.0033 'International Tables Vol C Tables 4.2.6.8 and 6.1.1.4'

loop_
_geom_angle_atom_site_label_1
_geom_angle_atom_site_label_2
_geom_angle_atom_site_label_3
_geom_angle
_geom_angle_site_symmetry_1
_geom_angle_site_symmetry_3
_geom_angle_publ_flag
C4 N1 C3 114.07(11) . . ?
C2 C1 C1 120.48(8) . 8_565 ?
C2 C1 H1 119.8 . . ?
C1 C1 H1 119.8 8_565 . ?
C1 C2 C3 120.20(13) . . ?
C1 C2 H2 119.9 . . ?
C3 C2 H2 119.9 . . ?
N1 C3 C2 118.67(11) . . ?
N1 C3 C3 121.99(6) . 8_565 ?
C2 C3 C3 119.33(8) . 8_565 ?
N1 C4 C4 123.92(7) . 8_565 ?
N1 C4 C5 130.22(11) . . ?
C4 C4 C5 105.83(7) 8_565 . ?
C4 C5 C6 103.38(9) . . ?
C4 C5 C8 98.92(11) . . ?
C6 C5 C8 99.69(11) . . ?
C4 C5 H5 117.3 . . ?
C6 C5 H5 117.3 . . ?
C8 C5 H5 117.3 . . ?
C6 C6 C7 130.36(8) 8_565 . ?
C6 C6 C5 107.66(7) 8_565 . ?
C7 C6 C5 121.51(11) . . ?
C6 C7 H7A 109.5 . . ?
C6 C7 H7B 109.5 . . ?
H7A C7 H7B 109.5 . . ?
C6 C7 H7C 109.5 . . ?
H7A C7 H7C 109.5 . . ?
H7B C7 H7C 109.5 . . ?
C5 C8 C5 94.31(14) . 8_565 ?
C5 C8 H8A 112.9 . . ?
C5 C8 H8A 112.9 8_565 . ?
C5 C8 H8B 112.9 . . ?
C5 C8 H8B 112.9 8_565 . ?
H8A C8 H8B 110.3 . . ?

loop_
_geom_bond_atom_site_label_1
_geom_bond_atom_site_label_2
_geom_bond_distance
_geom_bond_site_symmetry_2
_geom_bond_publ_flag
N1 C4 1.3003(15) . ?
N1 C3 1.3934(15) . ?
C1 C2 1.3741(19) . ?
C1 C1 1.394(3) 8_565 ?
C1 H1 0.95 . ?
C2 C3 1.4009(17) . ?
C2 H2 0.95 . ?
C3 C3 1.416(2) 8_565 ?
C4 C4 1.441(2) 8_565 ?
C4 C5 1.5160(16) . ?
C5 C6 1.5370(17) . ?
C5 C8 1.5467(18) . ?
C5 H5 1 . ?
C6 C6 1.336(2) 8_565 ?
C6 C7 1.4905(18) . ?
C7 H7A 0.98 . ?
C7 H7B 0.98 . ?
C7 H7C 0.98 . ?
C8 C5 1.5467(18) 8_565 ?
C8 H8A 0.99 . ?
C8 H8B 0.99 . ?

loop_
_geom_torsion_atom_site_label_1
_geom_torsion_atom_site_label_2
_geom_torsion_atom_site_label_3
_geom_torsion_atom_site_label_4
_geom_torsion
_geom_torsion_site_symmetry_1
_geom_torsion_site_symmetry_2
_geom_torsion_site_symmetry_3
_geom_torsion_site_symmetry_4
_geom_torsion_publ_flag
C1 C1 C2 C3 -0.04(14) 8_565 . . . ?
C4 N1 C3 C2 -177.84(11) . . . . ?
C4 N1 C3 C3 1.00(11) . . . 8_565 ?
C1 C2 C3 N1 178.90(11) . . . . ?
C1 C2 C3 C3 0.04(14) . . . 8_565 ?
C3 N1 C4 C4 -1.02(12) . . . 8_565 ?
C3 N1 C4 C5 176.99(11) . . . . ?
N1 C4 C5 C6 -111.33(14) . . . . ?
C4 C4 C5 C6 66.95(9) 8_565 . . . ?
N1 C4 C5 C8 146.40(13) . . . . ?
C4 C4 C5 C8 -35.32(9) 8_565 . . . ?
C4 C5 C6 C6 -68.29(9) . . . 8_565 ?
C8 C5 C6 C6 33.39(9) . . . 8_565 ?
C4 C5 C6 C7 104.55(13) . . . . ?
C8 C5 C6 C7 -153.77(12) . . . . ?
C4 C5 C8 C5 54.88(13) . . . 8_565 ?
C6 C5 C8 C5 -50.45(14) . . . 8_565 ?
